data_7241872
loop_
_publ_author_name
'Kornyakov, Ilya V.'
'Tyumentseva, Olga S.'
'Krivovichev, Sergey V.'
'Tananaev, Ivan G.'
'Gurzhiy, Vladislav V.'

_publ_section_title
;
 Crystal chemistry of the M2+[(UO2)(T6+O4)2(H2O)](H2O)4 (M2+ = Mg, Mn, Fe,
 Co, Ni and Zn; T6+ = S, Se) compounds: the interplay between chemical
 composition, pH and structural architecture
;
_journal_issue 5
_journal_name_full CrystEngComm
_journal_page_first 1140
_journal_page_last 1148
_journal_paper_doi 10.1039/D0CE01587C
_journal_volume 23
_journal_year 2021
_chemical_formula_moiety 'H10 Ni O15 S0.61 Se1.39 U'
_chemical_formula_sum 'H10 Ni O15 S0.61 Se1.39 U'
_chemical_formula_weight 676.13
_space_group_crystal_system monoclinic
_space_group_IT_number 14
_space_group_name_Hall '-P 2ybc'
_space_group_name_H-M_alt 'P 1 21/c 1'
_atom_sites_solution_hydrogens difmap
_atom_sites_solution_primary dual
_audit_creation_date 2020-10-03
_audit_creation_method
;
Olex2 1.2
(compiled 2018.05.29 svn.r3508 for OlexSys, GUI svn.r5506)
;
_audit_update_record
;
2020-10-17 deposited with the CCDC.	2020-12-08 downloaded from the CCDC.
;
_cell_angle_alpha 90
_cell_angle_beta 92.931(3)
_cell_angle_gamma 90
_cell_formula_units_Z 4
_cell_length_a 8.3534(3)
_cell_length_b 11.4839(3)
_cell_length_c 12.9409(4)
_cell_measurement_reflns_used 12693
_cell_measurement_temperature 100(2)
_cell_measurement_theta_max 36.2360
_cell_measurement_theta_min 1.7590
_cell_volume 1239.79(7)
_computing_cell_refinement 'CrysAlisPro 1.171.40.53 (Rigaku OD, 2019)'
_computing_data_collection 'CrysAlisPro 1.171.40.53 (Rigaku OD, 2019)'
_computing_data_reduction 'CrysAlisPro 1.171.40.53 (Rigaku OD, 2019)'
_computing_molecular_graphics 'Olex2 (Dolomanov et al., 2009)'
_computing_publication_material 'Olex2 (Dolomanov et al., 2009)'
_computing_structure_refinement 'ShelXL (Sheldrick, 2015)'
_computing_structure_solution 'ShelXT (Sheldrick, 2015)'
_diffrn_ambient_temperature 100(2)
_diffrn_detector 'CCD plate'
_diffrn_measured_fraction_theta_full 1.000
_diffrn_measured_fraction_theta_max 1.000
_diffrn_measurement_details
;
List of Runs (angles in degrees, time in seconds):

  # Type    Start    End  Width  t~exp~   \w     \q     \k     \f   Frames
#--------------------------------------------------------------------------
  1  \f   -278.37  -1.37   0.50   59.99 -52.22 -34.00  82.00    --   554
  2  \f   -245.76   8.24   0.50   59.99 -98.65 -34.00 -40.00    --   508
  3  \w    -99.38 -20.38   0.50   60.00    --  -34.00 147.98 -65.98  158
;
_diffrn_measurement_device 'abstract diffractometer'
_diffrn_measurement_device_type 'Bruker APEX-II CCD'
_diffrn_measurement_method '\w and \f scans'
_diffrn_orient_matrix_type 'CrysAlisPro convention (1999,Acta A55,543-557)'
_diffrn_orient_matrix_UB_11 0.0632358000
_diffrn_orient_matrix_UB_12 -0.0404931000
_diffrn_orient_matrix_UB_13 -0.0052110000
_diffrn_orient_matrix_UB_21 0.0549442000
_diffrn_orient_matrix_UB_22 0.0466571000
_diffrn_orient_matrix_UB_23 -0.0043621000
_diffrn_orient_matrix_UB_31 0.0148778000
_diffrn_orient_matrix_UB_32 -0.0001265000
_diffrn_orient_matrix_UB_33 0.0544098000
_diffrn_radiation_monochromator graphite
_diffrn_radiation_probe x-ray
_diffrn_radiation_type MoK\a
_diffrn_radiation_wavelength 0.71073
_diffrn_reflns_av_R_equivalents 0.0199
_diffrn_reflns_av_unetI/netI 0.0128
_diffrn_reflns_Laue_measured_fraction_full 1.000
_diffrn_reflns_Laue_measured_fraction_max 1.000
_diffrn_reflns_limit_h_max 10
_diffrn_reflns_limit_h_min -9
_diffrn_reflns_limit_k_max 14
_diffrn_reflns_limit_k_min -14
_diffrn_reflns_limit_l_max 16
_diffrn_reflns_limit_l_min -12
_diffrn_reflns_number 12003
_diffrn_reflns_point_group_measured_fraction_full 1.000
_diffrn_reflns_point_group_measured_fraction_max 1.000
_diffrn_reflns_theta_full 25.242
_diffrn_reflns_theta_max 27.499
_diffrn_reflns_theta_min 2.372
_diffrn_source 'fine-focus sealed X-ray tube'
_diffrn_source_type 'Enhance (Mo) X-ray Source'
_exptl_absorpt_coefficient_mu 18.826
_exptl_absorpt_correction_T_max 1.00000
_exptl_absorpt_correction_T_min 0.45236
_exptl_absorpt_correction_type multi-scan
_exptl_absorpt_process_details
;
CrysAlisPro 1.171.40.53 (Rigaku Oxford Diffraction, 2019)
Empirical absorption correction using spherical harmonics,
 implemented in SCALE3 ABSPACK scaling algorithm.
;
_exptl_crystal_colour 'clear yellowish green'
_exptl_crystal_colour_lustre clear
_exptl_crystal_colour_modifier yellowish
_exptl_crystal_colour_primary green
_exptl_crystal_density_diffrn 3.622
_exptl_crystal_description plate
_exptl_crystal_F_000 1228
_exptl_crystal_size_max 0.32
_exptl_crystal_size_mid 0.22
_exptl_crystal_size_min 0.1
_refine_diff_density_max 0.807
_refine_diff_density_min -1.438
_refine_diff_density_rms 0.160
_refine_ls_extinction_method none
_refine_ls_goodness_of_fit_ref 1.124
_refine_ls_hydrogen_treatment refxyz
_refine_ls_matrix_type full
_refine_ls_number_parameters 204
_refine_ls_number_reflns 2851
_refine_ls_number_restraints 12
_refine_ls_restrained_S_all 1.125
_refine_ls_R_factor_all 0.0179
_refine_ls_R_factor_gt 0.0167
_refine_ls_shift/su_max 0.003
_refine_ls_shift/su_mean 0.000
_refine_ls_structure_factor_coef Fsqd
_refine_ls_weighting_details 'w=1/[\s^2^(Fo^2^)+(0.0215P)^2^+3.1183P] where P=(Fo^2^+2Fc^2^)/3'
_refine_ls_weighting_scheme calc
_refine_ls_wR_factor_gt 0.0409
_refine_ls_wR_factor_ref 0.0414
_reflns_Friedel_coverage 0.000
_reflns_number_gt 2728
_reflns_number_total 2851
_reflns_threshold_expression 'I > 2\s(I)'
_cod_data_source_file d0ce01587c1.cif
_cod_data_source_block Compound_8
_cod_depositor_comments 'Adding full bibliography for 7241870--7241883.cif.'
_cod_database_code 7241872
_shelxl_version_number 2014/6
_chemical_oxdiff_formula 'Ni4  O60  S3  Se4  U4  '
_shelx_space_group_comment
;
The symmetry employed for this shelxl refinement is uniquely defined
by the following loop, which should always be used as a source of
symmetry information in preference to the above space-group names.
They are only intended as comments.
;
_shelx_estimated_absorpt_t_max 0.255
_shelx_estimated_absorpt_t_min 0.065
_reflns_odcompleteness_completeness 94.39
_reflns_odcompleteness_iscentric 1
_reflns_odcompleteness_theta 36.20
_olex2_refinement_description
;
1. Fixed Uiso
 At 1.5 times of:
  All O(H,H,H,H,H,H,H,H,H,H) groups
2. Shared sites
{S2, Se2}
{S1, Se1}
3. Restrained distances
 O13-H13A
 0.98 with sigma of 0.02
 H14A-O14
 0.98 with sigma of 0.02
 O14-H14B
 0.98 with sigma of 0.02
 H14A-H14B
 1.5 with sigma of 0.02
 H15B-H15A
 1.5 with sigma of 0.02
 H15A-O15
 0.98 with sigma of 0.02
 H15B-O15
 0.98 with sigma of 0.02
 H10B-O10
 0.98 with sigma of 0.02
 O10-H10A
 0.98 with sigma of 0.02
 H10B-H10A
 1.5 with sigma of 0.02
 H13A-H13B
 1.5 with sigma of 0.02
 H13B-O13
 0.98 with sigma of 0.02
4. Uiso/Uaniso restraints and constraints
Uanis(S2) = Uanis(Se2)
Uanis(S1) = Uanis(Se1)
5. Others
 Sof(Se2)=1-FVAR(1)
 Sof(S2)=FVAR(1)
 Sof(Se1)=1-FVAR(2)
 Sof(S1)=FVAR(2)
;
_olex2_submission_special_instructions 'No special instructions were received'
_oxdiff_exptl_absorpt_empirical_details
;
Empirical correction (ABSPACK) includes:
- Absorption correction using spherical harmonics
- Frame scaling
- Detector area scaling
;
_oxdiff_exptl_absorpt_empirical_full_max 2.001
_oxdiff_exptl_absorpt_empirical_full_min 0.494

loop_
_space_group_symop_operation_xyz
'x, y, z'
'-x, y+1/2, -z+1/2'
'-x, -y, -z'
'x, -y-1/2, z-1/2'

loop_
_atom_site_label
_atom_site_type_symbol
_atom_site_fract_x
_atom_site_fract_y
_atom_site_fract_z
_atom_site_U_iso_or_equiv
_atom_site_adp_type
_atom_site_occupancy
_atom_site_site_symmetry_order
_atom_site_calc_flag
_atom_site_refinement_flags_posn
_atom_site_refinement_flags_adp
_atom_site_refinement_flags_occupancy
_atom_site_disorder_assembly
_atom_site_disorder_group
U1 U 0.61934(2) 0.40919(2) 0.75201(2) 0.00565(5) Uani 1 1 d . . . . .
Se1 Se 0.26236(4) 0.59981(3) 0.77194(3) 0.00603(13) Uani 0.859(3) 1 d . . P A 4
Se2 Se 0.75583(5) 0.72269(4) 0.75421(3) 0.00509(15) Uani 0.530(3) 1 d . . P B 2
Ni1 Ni 0.83534(5) 0.72852(4) 0.50559(3) 0.00824(9) Uani 1 1 d . . . . .
S1 S 0.26236(4) 0.59981(3) 0.77194(3) 0.00603(13) Uani 0.141(3) 1 d . . P A 3
S2 S 0.75583(5) 0.72269(4) 0.75421(3) 0.00509(15) Uani 0.470(3) 1 d . . P B 1
O1 O 0.6903(3) 0.3756(2) 0.87985(18) 0.0124(5) Uani 1 1 d . . . . .
O2 O 0.5498(3) 0.4437(2) 0.62425(18) 0.0106(5) Uani 1 1 d . . . . .
O3 O 0.4144(3) 0.5218(2) 0.81367(18) 0.0110(5) Uani 1 1 d . . . . .
O4 O 0.1063(3) 0.5482(2) 0.82365(19) 0.0151(5) Uani 1 1 d . . . . .
O5 O 0.2469(3) 0.6012(2) 0.6485(2) 0.0138(5) Uani 1 1 d . . . . .
O6 O 0.7335(3) 0.59398(19) 0.7892(2) 0.0122(5) Uani 1 1 d . . . . .
O7 O 0.8287(3) 0.7943(2) 0.84652(17) 0.0126(5) Uani 1 1 d . . . . .
O8 O 0.8691(3) 0.7303(2) 0.66420(18) 0.0137(5) Uani 1 1 d . . . . .
O9 O 0.2899(3) 0.7317(2) 0.81553(18) 0.0122(5) Uani 1 1 d . . . . .
O10 O 0.8982(3) 0.4301(2) 0.6963(2) 0.0122(5) Uani 1 1 d D . . . .
O11 O 0.5854(3) 0.7717(2) 0.71830(18) 0.0120(5) Uani 1 1 d . . . . .
O12 O 0.8249(4) 0.5538(2) 0.5072(2) 0.0176(6) Uani 1 1 d . . . . .
O13 O 1.0791(3) 0.7210(2) 0.49786(19) 0.0127(5) Uani 1 1 d D . . . .
O14 O 0.8497(4) 0.9040(2) 0.5039(2) 0.0165(6) Uani 1 1 d D . . . .
O15 O 0.5903(3) 0.7371(2) 0.50108(19) 0.0167(5) Uani 1 1 d D . . . .
H10A H 0.971(4) 0.480(3) 0.736(3) 0.025 Uiso 1 1 d DR . . . .
H10B H 0.965(4) 0.368(3) 0.676(3) 0.025 Uiso 1 1 d DR . . . .
H12A H 0.802(6) 0.519(5) 0.459(4) 0.025 Uiso 1 1 d R . . . .
H12B H 0.859(6) 0.523(5) 0.554(4) 0.025 Uiso 1 1 d R . . . .
H13A H 1.125(5) 0.789(3) 0.471(3) 0.025 Uiso 1 1 d DR . . . .
H13B H 1.147(5) 0.700(4) 0.556(2) 0.025 Uiso 1 1 d DR . . . .
H14A H 0.846(5) 0.960(3) 0.558(2) 0.025 Uiso 1 1 d DR . . . .
H14B H 0.781(5) 0.934(4) 0.449(2) 0.025 Uiso 1 1 d DR . . . .
H15A H 0.535(5) 0.667(3) 0.482(3) 0.025 Uiso 1 1 d DR . . . .
H15B H 0.541(5) 0.759(3) 0.564(2) 0.025 Uiso 1 1 d DR . . . .

loop_
_atom_site_aniso_label
_atom_site_aniso_U_11
_atom_site_aniso_U_22
_atom_site_aniso_U_33
_atom_site_aniso_U_23
_atom_site_aniso_U_13
_atom_site_aniso_U_12
U1 0.00615(7) 0.00444(7) 0.00631(7) -0.00034(4) -0.00016(4) -0.00055(4)
Se1 0.0053(2) 0.00386(18) 0.00893(19) 0.00048(11) 0.00048(13) 0.00041(11)
Se2 0.0060(2) 0.0031(2) 0.0061(2) -0.00098(14) -0.00008(15) -0.00055(14)
Ni1 0.0093(2) 0.00708(19) 0.00826(19) -0.00195(14) -0.00005(15) -0.00091(15)
S1 0.0053(2) 0.00386(18) 0.00893(19) 0.00048(11) 0.00048(13) 0.00041(11)
S2 0.0060(2) 0.0031(2) 0.0061(2) -0.00098(14) -0.00008(15) -0.00055(14)
O1 0.0134(13) 0.0124(11) 0.0110(11) -0.0007(9) -0.0023(9) 0.0014(10)
O2 0.0108(12) 0.0101(11) 0.0106(11) 0.0006(9) -0.0015(9) 0.0013(9)
O3 0.0082(12) 0.0103(11) 0.0148(11) -0.0014(9) 0.0015(9) 0.0030(9)
O4 0.0104(12) 0.0169(13) 0.0183(12) 0.0069(10) 0.0026(10) -0.0010(10)
O5 0.0174(14) 0.0103(12) 0.0134(12) -0.0029(9) -0.0032(10) 0.0035(9)
O6 0.0110(12) 0.0062(11) 0.0192(12) -0.0058(9) -0.0005(10) -0.0032(9)
O7 0.0158(13) 0.0151(12) 0.0068(10) 0.0023(9) 0.0007(9) -0.0030(10)
O8 0.0176(13) 0.0162(12) 0.0072(10) -0.0006(9) -0.0015(9) -0.0030(10)
O9 0.0169(13) 0.0058(10) 0.0138(11) 0.0008(9) 0.0010(10) -0.0012(9)
O10 0.0103(12) 0.0082(11) 0.0184(12) -0.0017(9) 0.0042(10) 0.0002(9)
O11 0.0104(12) 0.0116(11) 0.0140(11) -0.0006(9) 0.0017(9) 0.0046(9)
O12 0.0342(18) 0.0089(12) 0.0094(12) -0.0015(9) -0.0023(12) -0.0045(11)
O13 0.0088(12) 0.0150(12) 0.0142(11) 0.0007(9) 0.0000(9) -0.0026(10)
O14 0.0289(16) 0.0102(12) 0.0099(12) -0.0015(9) -0.0048(11) 0.0001(10)
O15 0.0114(13) 0.0245(14) 0.0139(12) -0.0080(11) -0.0001(10) -0.0009(11)

loop_
_atom_type_symbol
_atom_type_description
_atom_type_scat_dispersion_real
_atom_type_scat_dispersion_imag
_atom_type_scat_source
H H 0.0000 0.0000 'International Tables Vol C Tables 4.2.6.8 and 6.1.1.4'
Ni Ni 0.3393 1.1124 'International Tables Vol C Tables 4.2.6.8 and 6.1.1.4'
O O 0.0106 0.0060 'International Tables Vol C Tables 4.2.6.8 and 6.1.1.4'
S S 0.1246 0.1234 'International Tables Vol C Tables 4.2.6.8 and 6.1.1.4'
Se Se -0.0929 2.2259 'International Tables Vol C Tables 4.2.6.8 and 6.1.1.4'
U U -9.6767 9.6646 'International Tables Vol C Tables 4.2.6.8 and 6.1.1.4'

loop_
_geom_angle_atom_site_label_1
_geom_angle_atom_site_label_2
_geom_angle_atom_site_label_3
_geom_angle
_geom_angle_site_symmetry_1
_geom_angle_site_symmetry_3
_geom_angle_publ_flag
O1 U1 O3 91.00(10) . . ?
O1 U1 O6 83.85(10) . . ?
O1 U1 O9 93.42(10) . 2_646 ?
O1 U1 O10 91.04(10) . . ?
O1 U1 O11 85.04(10) . 2_646 ?
O2 U1 O1 179.47(12) . . ?
O2 U1 O3 89.07(10) . . ?
O2 U1 O6 95.67(10) . . ?
O2 U1 O9 86.77(10) . 2_646 ?
O2 U1 O10 88.56(10) . . ?
O2 U1 O11 95.49(10) . 2_646 ?
O3 U1 O6 74.16(9) . . ?
O3 U1 O9 150.03(9) . 2_646 ?
O3 U1 O10 139.93(8) . . ?
O3 U1 O11 76.37(9) . 2_646 ?
O6 U1 O10 66.30(8) . . ?
O6 U1 O11 148.22(9) . 2_646 ?
O9 U1 O6 135.79(9) 2_646 . ?
O9 U1 O10 69.66(8) 2_646 . ?
O9 U1 O11 74.51(9) 2_646 2_646 ?
O11 U1 O10 143.65(8) 2_646 . ?
O3 Se1 O9 107.68(12) . . ?
O4 Se1 O3 107.14(13) . . ?
O4 Se1 O9 107.59(13) . . ?
O5 Se1 O3 111.10(13) . . ?
O5 Se1 O4 113.22(14) . . ?
O5 Se1 O9 109.88(12) . . ?
O6 Se2 O11 107.72(13) . . ?
O7 Se2 O6 109.10(13) . . ?
O7 Se2 O11 110.52(13) . . ?
O8 Se2 O6 111.14(14) . . ?
O8 Se2 O7 108.68(13) . . ?
O8 Se2 O11 109.69(13) . . ?
O8 Ni1 O7 170.79(10) . 4_575 ?
O12 Ni1 O7 83.39(10) . 4_575 ?
O12 Ni1 O8 90.20(10) . . ?
O12 Ni1 O13 90.13(11) . . ?
O12 Ni1 O14 179.08(13) . . ?
O12 Ni1 O15 90.27(12) . . ?
O13 Ni1 O7 85.53(10) . 4_575 ?
O13 Ni1 O8 87.88(10) . . ?
O13 Ni1 O15 175.55(10) . . ?
O14 Ni1 O7 96.57(10) . 4_575 ?
O14 Ni1 O8 89.73(10) . . ?
O14 Ni1 O13 88.95(11) . . ?
O14 Ni1 O15 90.65(12) . . ?
O15 Ni1 O7 90.11(10) . 4_575 ?
O15 Ni1 O8 96.55(10) . . ?
O3 S1 O9 107.68(12) . . ?
O4 S1 O3 107.14(13) . . ?
O4 S1 O9 107.59(13) . . ?
O5 S1 O3 111.10(13) . . ?
O5 S1 O4 113.22(14) . . ?
O5 S1 O9 109.88(12) . . ?
O6 S2 O11 107.72(13) . . ?
O7 S2 O6 109.10(13) . . ?
O7 S2 O11 110.52(13) . . ?
O8 S2 O6 111.14(14) . . ?
O8 S2 O7 108.68(13) . . ?
O8 S2 O11 109.69(13) . . ?
Se1 O3 U1 140.51(13) . . ?
S1 O3 U1 140.51(13) . . ?
Se2 O6 U1 147.52(15) . . ?
S2 O6 U1 147.52(15) . . ?
Se2 O7 Ni1 133.46(14) . 4_576 ?
S2 O7 Ni1 133.46(14) . 4_576 ?
Se2 O8 Ni1 134.06(15) . . ?
S2 O8 Ni1 134.06(15) . . ?
Se1 O9 U1 135.89(13) . 2_656 ?
S1 O9 U1 135.89(13) . 2_656 ?
Se2 O11 U1 146.74(14) . 2_656 ?
S2 O11 U1 146.74(14) . 2_656 ?

loop_
_geom_bond_atom_site_label_1
_geom_bond_atom_site_label_2
_geom_bond_distance
_geom_bond_site_symmetry_2
_geom_bond_publ_flag
U1 O1 1.771(2) . ?
U1 O2 1.769(2) . ?
U1 O3 2.319(2) . ?
U1 O6 2.366(2) . ?
U1 O9 2.358(2) 2_646 ?
U1 O10 2.485(3) . ?
U1 O11 2.373(2) 2_646 ?
Se1 O3 1.624(2) . ?
Se1 O4 1.609(3) . ?
Se1 O5 1.597(3) . ?
Se1 O9 1.629(2) . ?
Se2 O6 1.560(2) . ?
Se2 O7 1.549(2) . ?
Se2 O8 1.540(2) . ?
Se2 O11 1.579(2) . ?
Ni1 O7 2.073(2) 4_575 ?
Ni1 O8 2.058(2) . ?
Ni1 O12 2.008(3) . ?
Ni1 O13 2.046(3) . ?
Ni1 O14 2.019(2) . ?
Ni1 O15 2.047(3) . ?
S1 O3 1.624(2) . ?
S1 O4 1.609(3) . ?
S1 O5 1.597(3) . ?
S1 O9 1.629(2) . ?
S2 O6 1.560(2) . ?
S2 O7 1.549(2) . ?
S2 O8 1.540(2) . ?
S2 O11 1.579(2) . ?
O7 Ni1 2.073(2) 4_576 ?
O9 U1 2.358(2) 2_656 ?
O11 U1 2.373(2) 2_656 ?
